data_4062751
_journal_name_full Organometallics
_journal_paper_doi 10.1021/om0496131
_journal_year 2004
_chemical_formula_sum 'C45 H50 F3 N3 O5 Pd S'
_chemical_formula_weight 908.34
_space_group_IT_number 110
_symmetry_cell_setting tetragonal
_symmetry_space_group_name_Hall 'I 4bw -2c'
_symmetry_space_group_name_H-M 'I 41 c d'
_cell_angle_alpha 90.00
_cell_angle_beta 90.00
_cell_angle_gamma 90.00
_cell_formula_units_Z 16
_cell_length_a 31.0575(14)
_cell_length_b 31.0575(14)
_cell_length_c 18.4842(12)
_cell_measurement_temperature 133(2)
_cell_volume 17829.3(16)
_diffrn_ambient_temperature 133(2)
_exptl_crystal_density_diffrn 1.354
_cod_depositor_comments
;
The following automatic conversions were performed:
'_geom_bond_publ_flag' value 'Y' changed to 'y' according to
'/home/saulius/struct/CIF-dictionaries/cif_core.dic' dictionary named
'cif_core.dic' version 2.4.1 from 2010-06-29 (20 times).

Automatic conversion script
Id: cif_fix_enum 1527 2010-12-29 10:47:43Z saulius 
;
_cod_database_code 4062751

loop_
_symmetry_equiv_pos_as_xyz
'x, y, z'
'-x+1/2, -y+1/2, z+1/2'
'-y, x+1/2, z+1/4'
'y+1/2, -x, z+3/4'
'x, -y, z+1/2'
'-x+1/2, y+1/2, z'
'-y, -x+1/2, z+3/4'
'y+1/2, x, z+1/4'
'x+1/2, y+1/2, z+1/2'
'-x+1, -y+1, z+1'
'-y+1/2, x+1, z+3/4'
'y+1, -x+1/2, z+5/4'
'x+1/2, -y+1/2, z+1'
'-x+1, y+1, z+1/2'
'-y+1/2, -x+1, z+5/4'
'y+1, x+1/2, z+3/4'

loop_
_atom_site_label
_atom_site_type_symbol
_atom_site_fract_x
_atom_site_fract_y
_atom_site_fract_z
_atom_site_U_iso_or_equiv
_atom_site_adp_type
_atom_site_occupancy
_atom_site_symmetry_multiplicity
_atom_site_calc_flag
_atom_site_refinement_flags
_atom_site_disorder_assembly
_atom_site_disorder_group
Pd Pd 0.134754(6) 0.092491(6) 0.382181(15) 0.02567(6) Uani 1 1 d . . .
O1 O 0.00943(10) 0.16797(8) 0.50314(15) 0.0560(7) Uani 1 1 d . . .
H01 H -0.0046 0.1891 0.5192 0.067 Uiso 1 1 calc R . .
N2 N 0.06928(7) 0.09797(7) 0.37195(15) 0.0257(5) Uani 1 1 d U . .
N3 N 0.15772(8) 0.11313(8) 0.21639(16) 0.0325(6) Uani 1 1 d U . .
N4 N 0.22991(8) 0.08857(8) 0.42829(16) 0.0361(6) Uani 1 1 d U . .
C1 C 0.12676(10) 0.03813(10) 0.51916(18) 0.0341(7) Uani 1 1 d U . .
H1 H 0.1538 0.0231 0.5043 0.041 Uiso 1 1 calc R . .
C2 C 0.12040(10) 0.08489(9) 0.48877(17) 0.0274(6) Uani 1 1 d U . .
H2 H 0.1372 0.1059 0.5185 0.033 Uiso 1 1 calc R . .
C3 C 0.07103(9) 0.09226(9) 0.50042(16) 0.0258(6) Uani 1 1 d U . .
H3 H 0.0662 0.1169 0.5343 0.031 Uiso 1 1 calc R . .
C4 C 0.05625(11) 0.04890(10) 0.53670(18) 0.0350(7) Uani 1 1 d U . .
H4 H 0.0246 0.0429 0.5363 0.042 Uiso 1 1 calc R . .
C5 C 0.07804(11) 0.04886(10) 0.61025(18) 0.0363(7) Uani 1 1 d U . .
H5 H 0.0643 0.0528 0.6556 0.044 Uiso 1 1 calc R . .
C6 C 0.11934(12) 0.04239(10) 0.59983(18) 0.0365(7) Uani 1 1 d U . .
H6 H 0.1408 0.0407 0.6364 0.044 Uiso 1 1 calc R . .
C7 C 0.08476(11) 0.01653(10) 0.49711(19) 0.0388(8) Uani 1 1 d U . .
H7A H 0.0820 -0.0131 0.5164 0.047 Uiso 1 1 calc R . .
H7B H 0.0801 0.0166 0.4441 0.047 Uiso 1 1 calc R . .
C11 C -0.00001(10) 0.10620(10) 0.43340(18) 0.0344(7) Uani 1 1 d DU . .
C12 C -0.01799(12) 0.13910(12) 0.4739(2) 0.0455(9) Uani 1 1 d DU . .
C13 C -0.06322(15) 0.14109(16) 0.4812(2) 0.0661(13) Uani 1 1 d DU . .
H13 H -0.0762 0.1632 0.5093 0.079 Uiso 1 1 calc R . .
C14 C -0.08865(13) 0.11028(19) 0.4468(3) 0.0736(15) Uani 1 1 d DU . .
H14 H -0.1190 0.1114 0.4525 0.088 Uiso 1 1 calc R . .
C15 C -0.07110(12) 0.07882(14) 0.4053(3) 0.0594(12) Uani 1 1 d DU . .
H15 H -0.0889 0.0586 0.3808 0.071 Uiso 1 1 calc R . .
C16 C -0.02720(10) 0.07681(11) 0.3997(2) 0.0455(10) Uani 1 1 d DU . .
H16 H -0.0148 0.0544 0.3715 0.055 Uiso 1 1 calc R . .
C20 C 0.04765(10) 0.09990(9) 0.43057(17) 0.0258(6) Uani 1 1 d U . .
C21 C 0.05047(9) 0.10314(10) 0.30103(18) 0.0284(6) Uani 1 1 d DU . .
C22 C 0.04715(10) 0.06638(11) 0.25703(18) 0.0362(7) Uani 1 1 d DU . .
C23 C 0.03081(13) 0.07134(13) 0.1883(2) 0.0508(10) Uani 1 1 d DU . .
H23 H 0.0278 0.0468 0.1581 0.061 Uiso 1 1 calc R . .
C24 C 0.01871(13) 0.11112(13) 0.1624(2) 0.0554(10) Uani 1 1 d DU . .
H24 H 0.0073 0.1139 0.1150 0.066 Uiso 1 1 calc R . .
C25 C 0.02329(12) 0.14702(13) 0.2064(2) 0.0484(9) Uani 1 1 d DU . .
H25 H 0.0152 0.1745 0.1882 0.058 Uiso 1 1 calc R . .
C26 C 0.03943(10) 0.14391(11) 0.27630(19) 0.0355(7) Uani 1 1 d DU . .
C27 C 0.06174(13) 0.02324(11) 0.2838(2) 0.0468(9) Uani 1 1 d U . .
H27A H 0.0559 0.0014 0.2468 0.056 Uiso 1 1 calc R . .
H27B H 0.0462 0.0160 0.3283 0.056 Uiso 1 1 calc R . .
H27C H 0.0927 0.0241 0.2937 0.056 Uiso 1 1 calc R . .
C28 C 0.04591(12) 0.18360(11) 0.3222(2) 0.0457(9) Uani 1 1 d U . .
H28A H 0.0379 0.2092 0.2944 0.055 Uiso 1 1 calc R . .
H28B H 0.0762 0.1856 0.3366 0.055 Uiso 1 1 calc R . .
H28C H 0.0278 0.1817 0.3655 0.055 Uiso 1 1 calc R . .
C30 C 0.14871(10) 0.10400(10) 0.2743(2) 0.0337(7) Uani 1 1 d U . .
C31 C 0.16862(9) 0.12605(9) 0.14571(17) 0.0314(7) Uani 1 1 d DU . .
C32 C 0.15890(10) 0.16820(10) 0.1247(2) 0.0400(7) Uani 1 1 d DU . .
C33 C 0.17102(12) 0.17993(12) 0.0558(2) 0.0479(9) Uani 1 1 d DU . .
H33 H 0.1653 0.2084 0.0395 0.057 Uiso 1 1 calc R . .
C34 C 0.19126(11) 0.15144(13) 0.0098(2) 0.0484(9) Uani 1 1 d DU . .
H34 H 0.1993 0.1605 -0.0374 0.058 Uiso 1 1 calc R . .
C35 C 0.19989(11) 0.10970(13) 0.0319(2) 0.0445(8) Uani 1 1 d DU . .
H35 H 0.2137 0.0903 -0.0004 0.053 Uiso 1 1 calc R . .
C36 C 0.18858(10) 0.09594(11) 0.10059(18) 0.0353(7) Uani 1 1 d DU . .
C37 C 0.13676(16) 0.19895(13) 0.1755(3) 0.0626(12) Uani 1 1 d U . .
H37A H 0.1303 0.2259 0.1500 0.075 Uiso 1 1 calc R . .
H37B H 0.1556 0.2050 0.2168 0.075 Uiso 1 1 calc R . .
H37C H 0.1099 0.1860 0.1929 0.075 Uiso 1 1 calc R . .
C38 C 0.19678(13) 0.05105(11) 0.1263(3) 0.0569(10) Uani 1 1 d U . .
H38A H 0.2098 0.0342 0.0871 0.068 Uiso 1 1 calc R . .
H38B H 0.1695 0.0377 0.1407 0.068 Uiso 1 1 calc R . .
H38C H 0.2164 0.0518 0.1678 0.068 Uiso 1 1 calc R . .
C40 C 0.19466(10) 0.08890(10) 0.40994(19) 0.0330(7) Uani 1 1 d U . .
C41 C 0.27313(10) 0.08872(10) 0.44915(18) 0.0336(7) Uani 1 1 d DU . .
C42 C 0.28364(10) 0.07620(11) 0.5187(2) 0.0404(8) Uani 1 1 d DU . .
C43 C 0.32662(11) 0.07846(13) 0.5383(2) 0.0459(9) Uani 1 1 d DU . .
H43 H 0.3351 0.0697 0.5854 0.055 Uiso 1 1 calc R . .
C44 C 0.35731(11) 0.09327(12) 0.4905(2) 0.0486(10) Uani 1 1 d DU . .
H44 H 0.3866 0.0952 0.5052 0.058 Uiso 1 1 calc R . .
C45 C 0.34572(11) 0.10531(12) 0.4216(2) 0.0452(9) Uani 1 1 d DU . .
H45 H 0.3672 0.1151 0.3889 0.054 Uiso 1 1 calc R . .
C46 C 0.30305(10) 0.10335(11) 0.39880(19) 0.0387(8) Uani 1 1 d DU . .
C47 C 0.24946(12) 0.06032(14) 0.5700(2) 0.0556(10) Uani 1 1 d U . .
H47A H 0.2280 0.0830 0.5775 0.067 Uiso 1 1 calc R . .
H47B H 0.2627 0.0528 0.6164 0.067 Uiso 1 1 calc R . .
H47C H 0.2354 0.0348 0.5495 0.067 Uiso 1 1 calc R . .
C48 C 0.28949(12) 0.11631(15) 0.3232(2) 0.0528(10) Uani 1 1 d U . .
H48A H 0.3148 0.1259 0.2959 0.063 Uiso 1 1 calc R . .
H48B H 0.2685 0.1398 0.3261 0.063 Uiso 1 1 calc R . .
H48C H 0.2764 0.0916 0.2987 0.063 Uiso 1 1 calc R . .
S S -0.23255(5) 0.01935(6) 0.34530(9) 0.0435(5) Uani 0.755(6) 1 d PDU A 1
O2 O -0.27412(10) 0.03936(13) 0.3252(2) 0.0634(13) Uani 0.755(6) 1 d PD A 1
O3 O -0.2221(3) 0.0214(3) 0.4192(3) 0.106(3) Uani 0.755(6) 1 d PDU A 1
O4 O -0.22425(15) -0.01911(12) 0.3031(2) 0.0631(13) Uani 0.755(6) 1 d PD A 1
C99 C -0.19654(17) 0.0581(2) 0.3066(3) 0.0603(16) Uani 0.755(6) 1 d PDU A 1
F1 F -0.19845(15) 0.09624(11) 0.3398(2) 0.0700(12) Uani 0.755(6) 1 d PD A 1
F2 F -0.20181(15) 0.06414(16) 0.23704(18) 0.0780(13) Uani 0.755(6) 1 d PDU A 1
F3 F -0.15536(10) 0.04375(19) 0.3132(3) 0.118(2) Uani 0.755(6) 1 d PD A 1
S' S -0.2339(3) 0.0344(3) 0.3572(6) 0.099(3) Uiso 0.245(6) 1 d PDU A 2
O1' O -0.2260(6) 0.0151(7) 0.4262(9) 0.050(5) Uiso 0.245(6) 1 d PDU A 2
O2' O -0.2568(7) 0.0728(6) 0.3574(13) 0.156(10) Uiso 0.245(6) 1 d PD A 2
O3' O -0.2513(5) -0.0050(5) 0.3194(8) 0.078(5) Uiso 0.245(6) 1 d PD A 2
C99' C -0.1870(6) 0.0450(6) 0.3081(11) 0.120(10) Uiso 0.245(6) 1 d PDU A 2
F1' F -0.1644(5) 0.0095(6) 0.3221(10) 0.129(6) Uiso 0.245(6) 1 d PD A 2
F2' F -0.1925(8) 0.0447(8) 0.2368(11) 0.150(10) Uiso 0.245(6) 1 d PDU A 2
F3' F -0.1735(7) 0.0830(6) 0.3327(12) 0.132(7) Uiso 0.245(6) 1 d PD A 2
C95 C 0.17650(17) 0.21105(15) 0.3889(4) 0.0825(14) Uani 1 1 d U . .
H95A H 0.1494 0.2073 0.4152 0.099 Uiso 1 1 calc R . .
H95B H 0.1805 0.1870 0.3553 0.099 Uiso 1 1 calc R . .
H95C H 0.1756 0.2381 0.3617 0.099 Uiso 1 1 calc R . .
C96 C 0.21309(18) 0.2122(2) 0.4415(3) 0.0907(18) Uani 1 1 d U . .
H96A H 0.2088 0.2360 0.4764 0.109 Uiso 1 1 calc R . .
H96B H 0.2143 0.1849 0.4689 0.109 Uiso 1 1 calc R . .
C97 C 0.2876(2) 0.2167(2) 0.4568(4) 0.123(3) Uani 1 1 d U . .
H97A H 0.2910 0.1876 0.4777 0.147 Uiso 1 1 calc R . .
H97B H 0.2835 0.2377 0.4965 0.147 Uiso 1 1 calc R . .
C98 C 0.3280(2) 0.2294(3) 0.4077(5) 0.157(4) Uani 1 1 d U . .
H98A H 0.3541 0.2294 0.4373 0.188 Uiso 1 1 calc R . .
H98B H 0.3235 0.2581 0.3872 0.188 Uiso 1 1 calc R . .
H98C H 0.3310 0.2084 0.3685 0.188 Uiso 1 1 calc R . .
O99 O 0.25112(13) 0.21822(13) 0.4043(2) 0.1043(14) Uani 1 1 d . . .

loop_
_atom_site_aniso_label
_atom_site_aniso_U_11
_atom_site_aniso_U_22
_atom_site_aniso_U_33
_atom_site_aniso_U_23
_atom_site_aniso_U_13
_atom_site_aniso_U_12
Pd 0.02387(10) 0.02842(10) 0.02471(10) 0.00207(11) 0.00144(10) 0.00269(8)
O1 0.080(2) 0.0500(15) 0.0373(15) -0.0033(13) 0.0106(14) 0.0360(15)
N2 0.0282(11) 0.0247(11) 0.0243(15) 0.0001(11) 0.0001(11) 0.0019(9)
N3 0.0340(14) 0.0316(14) 0.0320(16) 0.0015(12) 0.0062(12) 0.0006(11)
N4 0.0292(13) 0.0367(14) 0.0424(18) 0.0047(13) 0.0011(12) 0.0016(11)
C1 0.0439(18) 0.0281(15) 0.0302(18) 0.0032(13) 0.0020(14) 0.0093(13)
C2 0.0319(15) 0.0275(14) 0.0230(16) 0.0010(12) -0.0010(12) 0.0045(12)
C3 0.0310(15) 0.0255(13) 0.0208(15) 0.0018(12) 0.0009(12) 0.0027(11)
C4 0.0398(17) 0.0339(16) 0.0312(19) 0.0070(14) 0.0029(14) -0.0055(13)
C5 0.0538(19) 0.0320(16) 0.0232(17) 0.0035(12) 0.0031(14) 0.0005(14)
C6 0.0521(19) 0.0301(16) 0.0274(17) 0.0044(13) -0.0063(15) 0.0019(14)
C7 0.063(2) 0.0275(15) 0.0262(18) 0.0023(13) -0.0003(16) 0.0023(14)
C11 0.0302(15) 0.0422(17) 0.0307(18) 0.0143(14) 0.0097(13) 0.0082(13)
C12 0.051(2) 0.055(2) 0.031(2) 0.0143(17) 0.0090(16) 0.0157(17)
C13 0.061(3) 0.091(3) 0.047(3) 0.029(2) 0.026(2) 0.045(2)
C14 0.0293(19) 0.113(4) 0.079(4) 0.054(3) 0.012(2) 0.011(2)
C15 0.0295(17) 0.064(2) 0.084(4) 0.041(2) -0.0016(18) -0.0025(17)
C16 0.0300(15) 0.0479(18) 0.059(3) 0.0266(17) -0.0023(15) -0.0002(14)
C20 0.0316(14) 0.0240(14) 0.0217(16) 0.0011(12) 0.0017(12) 0.0049(11)
C21 0.0255(14) 0.0357(15) 0.0241(17) 0.0048(13) 0.0006(12) 0.0007(12)
C22 0.0360(17) 0.0463(19) 0.0263(18) -0.0003(15) -0.0009(14) -0.0056(14)
C23 0.063(2) 0.060(2) 0.029(2) -0.0065(18) -0.0044(18) -0.0122(19)
C24 0.067(3) 0.075(3) 0.0247(19) 0.0162(18) -0.0097(18) -0.013(2)
C25 0.046(2) 0.056(2) 0.043(2) 0.0246(18) -0.0049(17) -0.0040(17)
C26 0.0285(16) 0.0438(18) 0.0342(19) 0.0081(14) 0.0010(14) -0.0002(13)
C27 0.067(2) 0.0369(18) 0.037(2) -0.0089(15) -0.0024(18) -0.0038(17)
C28 0.057(2) 0.0350(18) 0.045(2) 0.0162(16) 0.0035(18) 0.0071(16)
C30 0.0298(16) 0.0341(16) 0.037(2) 0.0033(15) 0.0008(15) 0.0039(14)
C31 0.0293(14) 0.0400(16) 0.0248(19) 0.0006(13) 0.0026(12) -0.0071(11)
C32 0.0458(17) 0.0379(16) 0.036(2) 0.0010(16) 0.0066(17) -0.0012(13)
C33 0.055(2) 0.050(2) 0.039(2) 0.0106(17) -0.0012(17) -0.0073(17)
C34 0.043(2) 0.074(3) 0.028(2) 0.0058(18) 0.0062(16) -0.0134(18)
C35 0.0359(18) 0.063(2) 0.035(2) -0.0138(17) 0.0058(15) -0.0072(16)
C36 0.0301(15) 0.0452(18) 0.0307(18) -0.0059(14) 0.0031(13) -0.0050(13)
C37 0.095(3) 0.040(2) 0.053(3) 0.0076(19) 0.019(2) 0.014(2)
C38 0.061(2) 0.0426(18) 0.067(3) -0.013(2) 0.011(2) 0.0078(16)
C40 0.0312(16) 0.0340(16) 0.0337(18) 0.0019(14) 0.0032(13) 0.0021(13)
C41 0.0261(14) 0.0403(18) 0.0344(19) 0.0022(14) -0.0001(13) 0.0006(12)
C42 0.0332(17) 0.0461(19) 0.042(2) 0.0038(16) 0.0006(15) -0.0001(14)
C43 0.0375(18) 0.064(2) 0.036(2) 0.0033(18) -0.0084(15) -0.0014(16)
C44 0.0302(17) 0.063(2) 0.053(3) 0.002(2) -0.0067(16) -0.0025(16)
C45 0.0264(16) 0.060(2) 0.049(2) 0.0019(18) 0.0007(15) -0.0046(15)
C46 0.0271(15) 0.0469(18) 0.042(2) 0.0023(15) 0.0010(13) 0.0018(13)
C47 0.049(2) 0.070(3) 0.048(3) 0.018(2) 0.0039(19) -0.0041(19)
C48 0.041(2) 0.079(3) 0.038(2) 0.014(2) -0.0005(17) -0.0036(19)
S 0.0560(9) 0.0377(9) 0.0368(9) 0.0005(6) 0.0005(6) -0.0025(6)
O2 0.0295(18) 0.083(3) 0.078(3) -0.032(2) -0.0034(18) -0.0066(17)
O3 0.219(8) 0.073(4) 0.026(3) 0.001(2) 0.001(3) -0.055(4)
O4 0.089(3) 0.044(2) 0.057(3) -0.0131(18) -0.002(2) -0.004(2)
C99 0.040(3) 0.097(5) 0.044(4) -0.019(3) -0.001(2) -0.026(3)
F1 0.088(3) 0.053(2) 0.069(3) -0.0173(17) 0.011(2) -0.0166(19)
F2 0.111(3) 0.089(3) 0.034(2) 0.0110(19) 0.0242(19) -0.002(3)
F3 0.0219(17) 0.147(5) 0.186(5) -0.016(4) 0.000(2) -0.006(2)
C95 0.097(3) 0.072(3) 0.078(4) 0.011(3) -0.001(3) -0.008(3)
C96 0.080(4) 0.093(4) 0.099(5) -0.025(4) 0.012(3) -0.012(3)
C97 0.092(5) 0.123(6) 0.153(7) -0.061(5) -0.009(4) -0.029(4)
C98 0.074(4) 0.209(8) 0.188(10) -0.100(7) 0.007(5) -0.006(5)
O99 0.086(3) 0.113(3) 0.114(4) -0.039(3) 0.002(3) -0.013(2)

loop_
_geom_bond_atom_site_label_1
_geom_bond_atom_site_label_2
_geom_bond_distance
_geom_bond_site_symmetry_2
_geom_bond_publ_flag
Pd C40 1.933(3) . y
Pd C2 2.034(3) . y
Pd N2 2.049(2) . y
Pd C30 2.072(4) . y
O1 C12 1.350(5) . y
N2 C20 1.276(4) . y
N2 C21 1.444(4) . y
N3 C30 1.141(4) . y
N3 C31 1.408(4) . y
N4 C40 1.146(4) . y
N4 C41 1.397(4) . y
C1 C6 1.515(5) . y
C1 C7 1.523(5) . y
C1 C2 1.570(4) . y
C2 C3 1.565(4) . y
C3 C20 1.500(4) . y
C3 C4 1.573(4) . y
C4 C5 1.519(5) . y
C4 C7 1.527(5) . y
C5 C6 1.313(5) . y
C11 C12 1.385(5) . ?
C11 C16 1.391(5) . ?
C11 C20 1.494(4) . ?
C12 C13 1.412(6) . ?
C13 C14 1.395(8) . ?
C14 C15 1.356(7) . ?
C15 C16 1.369(5) . ?
C21 C26 1.389(4) . ?
C21 C22 1.405(4) . ?
C22 C23 1.376(5) . ?
C22 C27 1.498(5) . ?
C23 C24 1.377(5) . ?
C24 C25 1.387(6) . ?
C25 C26 1.390(5) . ?
C26 C28 1.510(5) . ?
C31 C32 1.398(4) . ?
C31 C36 1.398(4) . ?
C32 C33 1.377(5) . ?
C32 C37 1.506(5) . ?
C33 C34 1.379(5) . ?
C34 C35 1.386(5) . ?
C35 C36 1.385(5) . ?
C36 C38 1.495(5) . ?
C41 C42 1.382(5) . ?
C41 C46 1.391(4) . ?
C42 C43 1.385(5) . ?
C42 C47 1.507(5) . ?
C43 C44 1.379(5) . ?
C44 C45 1.375(5) . ?
C45 C46 1.392(4) . ?
C46 C48 1.514(5) . ?
S O3 1.405(6) . ?
S O4 1.450(4) . ?
S O2 1.480(4) . ?
S C99 1.792(6) . ?
C99 F2 1.309(6) . ?
C99 F1 1.336(7) . ?
C99 F3 1.360(7) . ?
S' O2' 1.388(13) . ?
S' O1' 1.431(12) . ?
S' O3' 1.510(12) . ?
S' C99' 1.746(16) . ?
C99' F2' 1.329(14) . ?
C99' F1' 1.332(14) . ?
C99' F3' 1.335(14) . ?
C95 C96 1.496(8) . ?
C96 O99 1.379(6) . ?
C97 O99 1.493(8) . ?
C97 C98 1.596(10) . ?
